data_7202875
loop_
_publ_author_name
'Alberola, Antonio'
'Llusar, Rosa'
'Triguero, Sonia'
'Vicent, Cristian'
'Sokolov, Maxim N.'
'G\'omez-Garc\'ia, Carlos'

_publ_section_title
;
 Structural diversity in charge transfer salts based on Mo3S7 and
 Mo3S4Se3 clusters complexes and bis(ethylenedithio)tetrathiafulvalene
 (ET)
;
_journal_issue 32
_journal_name_full 'Journal of Materials Chemistry'
_journal_page_first 3440
_journal_paper_doi 10.1039/b703551a
_journal_volume 17
_journal_year 2007
_chemical_formula_sum 'C12 H11 Cl6 Mo3 N S15'
_chemical_formula_weight 1150.64
_chemical_name_systematic
;
?
;
_space_group_IT_number 2
_symmetry_cell_setting triclinic
_symmetry_space_group_name_Hall '-P 1'
_symmetry_space_group_name_H-M 'P -1'
_atom_sites_solution_hydrogens geom
_atom_sites_solution_primary direct
_atom_sites_solution_secondary difmap
_audit_creation_method SHELXL-97
_cell_angle_alpha 105.133(2)
_cell_angle_beta 92.035(2)
_cell_angle_gamma 99.297(3)
_cell_formula_units_Z 2
_cell_length_a 10.0467(10)
_cell_length_b 11.3217(12)
_cell_length_c 14.8607(15)
_cell_measurement_reflns_used 13381
_cell_measurement_temperature 293(2)
_cell_measurement_theta_max 25.00
_cell_measurement_theta_min 1.89
_cell_volume 1604.9(3)
_computing_cell_refinement 'Bruker SMART'
_computing_data_collection 'Bruker SMART'
_computing_data_reduction 'Bruker SAINT'
_computing_molecular_graphics 'Bruker SHELXTL'
_computing_publication_material 'Bruker SHELXTL'
_computing_structure_refinement 'SHELXL-97 (Sheldrick, 1997)'
_computing_structure_solution 'SHELXS-97 (Sheldrick, 1990)'
_diffrn_ambient_temperature 293(2)
_diffrn_measured_fraction_theta_full 1.000
_diffrn_measured_fraction_theta_max 1.000
_diffrn_measurement_device_type 'CCD area detector'
_diffrn_measurement_method 'phi and omega scans'
_diffrn_radiation_monochromator graphite
_diffrn_radiation_source 'fine-focus sealed tube'
_diffrn_radiation_type MoK\a
_diffrn_radiation_wavelength 0.71073
_diffrn_reflns_av_R_equivalents 0.0612
_diffrn_reflns_av_sigmaI/netI 0.1283
_diffrn_reflns_limit_h_max 11
_diffrn_reflns_limit_h_min -10
_diffrn_reflns_limit_k_max 13
_diffrn_reflns_limit_k_min -10
_diffrn_reflns_limit_l_max 15
_diffrn_reflns_limit_l_min -17
_diffrn_reflns_number 9263
_diffrn_reflns_theta_full 25.00
_diffrn_reflns_theta_max 25.00
_diffrn_reflns_theta_min 1.89
_exptl_absorpt_coefficient_mu 2.643
_exptl_absorpt_correction_type 'Bruker SADABS'
_exptl_crystal_colour black
_exptl_crystal_density_diffrn 2.381
_exptl_crystal_density_method 'not measured'
_exptl_crystal_description needle
_exptl_crystal_F_000 1116
_exptl_crystal_size_max 0.09
_exptl_crystal_size_mid 0.08
_exptl_crystal_size_min 0.05
_refine_diff_density_max 0.789
_refine_diff_density_min -0.836
_refine_diff_density_rms 0.179
_refine_ls_extinction_method none
_refine_ls_goodness_of_fit_ref 0.948
_refine_ls_hydrogen_treatment constr
_refine_ls_matrix_type full
_refine_ls_number_parameters 334
_refine_ls_number_reflns 5652
_refine_ls_number_restraints 0
_refine_ls_restrained_S_all 0.948
_refine_ls_R_factor_all 0.1135
_refine_ls_R_factor_gt 0.0589
_refine_ls_shift/su_max 0.000
_refine_ls_shift/su_mean 0.000
_refine_ls_structure_factor_coef Fsqd
_refine_ls_weighting_details 'calc w=1/[\s^2^(Fo^2^)+(0.0325P)^2^+0.0000P] where P=(Fo^2^+2Fc^2^)/3'
_refine_ls_weighting_scheme calc
_refine_ls_wR_factor_gt 0.1058
_refine_ls_wR_factor_ref 0.1147
_reflns_number_gt 3432
_reflns_number_total 5652
_reflns_threshold_expression >2sigma(I)
_cod_data_source_file b703551a.txt
_cod_data_source_block (ET)2[Mo3S7Cl6]2CH3CN
_cod_original_sg_symbol_H-M P-1
_cod_database_code 7202875
_ratio_of_minimum_to_maximum_apparent_transmision 0.906055

loop_
_symmetry_equiv_pos_as_xyz
'x, y, z'
'-x, -y, -z'

loop_
_atom_site_label
_atom_site_type_symbol
_atom_site_fract_x
_atom_site_fract_y
_atom_site_fract_z
_atom_site_U_iso_or_equiv
_atom_site_adp_type
_atom_site_occupancy
_atom_site_symmetry_multiplicity
_atom_site_calc_flag
_atom_site_refinement_flags
_atom_site_disorder_assembly
_atom_site_disorder_group
Mo1 Mo -0.13239(8) 0.67136(8) 0.26857(5) 0.0193(2) Uani 1 1 d . . .
Mo2 Mo 0.10308(8) 0.58703(8) 0.29791(6) 0.0234(2) Uani 1 1 d . . .
Mo3 Mo 0.07999(8) 0.70830(8) 0.16005(6) 0.0206(2) Uani 1 1 d . . .
S1 S 0.0805(2) 0.7964(2) 0.32203(17) 0.0260(6) Uani 1 1 d . . .
S2 S -0.1163(2) 0.4588(2) 0.25748(18) 0.0276(6) Uani 1 1 d . . .
S3 S -0.0955(3) 0.5629(3) 0.39165(18) 0.0314(6) Uani 1 1 d . . .
S4 S -0.1459(2) 0.6036(2) 0.10095(16) 0.0257(6) Uani 1 1 d . . .
S5 S -0.1335(2) 0.7905(3) 0.15046(17) 0.0281(6) Uani 1 1 d . . .
S6 S 0.1331(2) 0.5042(2) 0.13553(17) 0.0265(6) Uani 1 1 d . . .
S7 S 0.2902(2) 0.6366(3) 0.20224(19) 0.0320(7) Uani 1 1 d . . .
Cl1 Cl -0.2040(2) 0.8405(2) 0.38468(17) 0.0336(6) Uani 1 1 d . . .
Cl2 Cl -0.3820(2) 0.6008(3) 0.24472(17) 0.0340(6) Uani 1 1 d . . .
Cl3 Cl 0.2498(3) 0.6811(3) 0.44193(19) 0.0510(8) Uani 1 1 d . . .
Cl4 Cl 0.1791(3) 0.3959(3) 0.3166(2) 0.0481(8) Uani 1 1 d . . .
Cl5 Cl 0.2115(3) 0.9103(3) 0.16459(18) 0.0378(7) Uani 1 1 d . . .
Cl6 Cl 0.1190(2) 0.6772(3) -0.01333(17) 0.0329(6) Uani 1 1 d . . .
S10 S 0.4360(3) 0.6114(3) 0.62604(18) 0.0345(7) Uani 1 1 d . . .
S11 S 0.5907(3) 0.6787(2) 0.48393(18) 0.0316(6) Uani 1 1 d . . .
S12 S 0.4449(4) 0.8675(3) 0.7410(2) 0.0602(10) Uani 1 1 d . . .
S13 S 0.6292(3) 0.9503(3) 0.5706(2) 0.0427(8) Uani 1 1 d . . .
C10 C 0.5063(8) 0.5635(8) 0.5248(7) 0.023(2) Uani 1 1 d . . .
C11 C 0.4893(10) 0.7674(9) 0.6428(7) 0.031(3) Uani 1 1 d . . .
C12 C 0.5624(9) 0.8001(9) 0.5754(7) 0.026(2) Uani 1 1 d . . .
C13 C 0.4117(12) 0.9841(11) 0.6852(8) 0.050(3) Uani 1 1 d . . .
H13A H 0.3480 0.9459 0.6309 0.060 Uiso 1 1 calc R . .
H13B H 0.3710 1.0459 0.7282 0.060 Uiso 1 1 calc R . .
C14 C 0.5393(11) 1.0462(10) 0.6558(7) 0.042(3) Uani 1 1 d . . .
H14A H 0.6006 1.0848 0.7114 0.050 Uiso 1 1 calc R . .
H14B H 0.5175 1.1123 0.6307 0.050 Uiso 1 1 calc R . .
S20 S 0.8055(3) 1.0221(2) 1.05345(18) 0.0314(6) Uani 1 1 d . . .
S21 S 0.8834(2) 0.8302(2) 0.90893(18) 0.0284(6) Uani 1 1 d . . .
S22 S 0.5242(3) 0.8947(3) 1.0499(2) 0.0473(8) Uani 1 1 d . . .
S23 S 0.6113(2) 0.6744(3) 0.86422(18) 0.0316(6) Uani 1 1 d . . .
C20 C 0.9314(8) 0.9650(9) 0.9901(6) 0.025(2) Uani 1 1 d . . .
C21 C 0.7157(8) 0.8080(9) 0.9315(6) 0.019(2) Uani 1 1 d . . .
C22 C 0.6804(9) 0.9005(9) 1.0022(7) 0.027(2) Uani 1 1 d . . .
C23 C 0.4661(11) 0.6655(13) 0.9311(8) 0.066(4) Uani 1 1 d . . .
H23A H 0.3954 0.6943 0.9009 0.079 Uiso 1 1 calc R . .
H23B H 0.4340 0.5784 0.9266 0.079 Uiso 1 1 calc R . .
C24 C 0.4800(12) 0.7323(12) 1.0289(8) 0.056(4) Uani 1 1 d . . .
H24A H 0.5487 0.7031 1.0607 0.067 Uiso 1 1 calc R . .
H24B H 0.3952 0.7134 1.0557 0.067 Uiso 1 1 calc R . .
C100 C 1.0118(15) 0.1545(14) 0.4168(9) 0.078(5) Uani 1 1 d . . .
C101 C 0.9612(14) 0.1151(13) 0.3230(10) 0.064(4) Uani 1 1 d . . .
N1 N 0.9183(16) 0.0786(16) 0.2447(9) 0.126(6) Uani 1 1 d . . .

loop_
_atom_site_aniso_label
_atom_site_aniso_U_11
_atom_site_aniso_U_22
_atom_site_aniso_U_33
_atom_site_aniso_U_23
_atom_site_aniso_U_13
_atom_site_aniso_U_12
Mo1 0.0148(4) 0.0240(5) 0.0201(5) 0.0074(4) 0.0013(3) 0.0036(4)
Mo2 0.0165(4) 0.0302(6) 0.0273(5) 0.0140(4) 0.0013(4) 0.0050(4)
Mo3 0.0155(4) 0.0251(6) 0.0223(5) 0.0087(4) 0.0018(4) 0.0026(4)
S1 0.0189(13) 0.0279(16) 0.0276(14) 0.0040(12) -0.0030(11) 0.0004(11)
S2 0.0214(13) 0.0275(16) 0.0350(15) 0.0108(13) 0.0054(11) 0.0034(11)
S3 0.0300(14) 0.0415(18) 0.0284(15) 0.0188(13) 0.0058(12) 0.0061(13)
S4 0.0208(13) 0.0307(17) 0.0253(14) 0.0073(12) 0.0012(11) 0.0042(11)
S5 0.0259(14) 0.0337(17) 0.0291(14) 0.0131(13) 0.0001(11) 0.0108(12)
S6 0.0212(13) 0.0273(16) 0.0339(15) 0.0105(13) 0.0066(11) 0.0083(12)
S7 0.0169(13) 0.0427(19) 0.0400(16) 0.0164(14) 0.0041(12) 0.0064(12)
Cl1 0.0374(15) 0.0313(17) 0.0320(15) 0.0049(12) 0.0105(12) 0.0104(12)
Cl2 0.0172(12) 0.0453(18) 0.0370(15) 0.0091(13) 0.0022(11) 0.0019(12)
Cl3 0.0380(16) 0.076(3) 0.0399(17) 0.0184(16) -0.0149(13) 0.0103(16)
Cl4 0.0414(17) 0.057(2) 0.061(2) 0.0332(17) 0.0114(15) 0.0229(15)
Cl5 0.0383(15) 0.0335(17) 0.0419(16) 0.0192(14) -0.0054(13) -0.0056(13)
Cl6 0.0292(14) 0.0379(17) 0.0323(15) 0.0123(13) 0.0059(12) 0.0028(12)
S10 0.0428(17) 0.0313(17) 0.0318(15) 0.0115(13) 0.0149(13) 0.0057(13)
S11 0.0368(16) 0.0223(16) 0.0320(15) 0.0036(12) 0.0117(12) -0.0010(12)
S12 0.106(3) 0.038(2) 0.0404(19) 0.0072(16) 0.0318(19) 0.024(2)
S13 0.0500(18) 0.0232(17) 0.0480(19) 0.0016(14) 0.0121(15) -0.0020(14)
C10 0.012(5) 0.017(6) 0.043(6) 0.008(5) 0.002(4) 0.010(4)
C11 0.037(6) 0.023(6) 0.032(6) 0.005(5) 0.002(5) 0.004(5)
C12 0.022(5) 0.022(6) 0.035(6) 0.009(5) 0.003(5) 0.003(4)
C13 0.074(9) 0.038(8) 0.046(7) 0.009(6) 0.018(7) 0.035(7)
C14 0.049(7) 0.030(7) 0.039(7) -0.007(6) -0.006(6) 0.013(6)
S20 0.0335(15) 0.0241(16) 0.0319(15) 0.0020(12) 0.0049(12) 0.0004(12)
S21 0.0236(14) 0.0279(16) 0.0308(15) 0.0031(12) 0.0028(11) 0.0042(12)
S22 0.0380(17) 0.0362(19) 0.066(2) 0.0063(16) 0.0292(16) 0.0096(14)
S23 0.0231(14) 0.0274(16) 0.0367(16) -0.0033(13) 0.0028(12) 0.0018(12)
C20 0.020(5) 0.025(6) 0.031(6) 0.009(5) 0.006(5) 0.001(4)
C21 0.011(5) 0.019(6) 0.023(5) 0.001(4) -0.001(4) -0.002(4)
C22 0.026(5) 0.022(6) 0.036(6) 0.015(5) 0.010(5) 0.002(5)
C23 0.029(7) 0.076(11) 0.062(9) -0.015(8) 0.019(6) -0.027(7)
C24 0.048(8) 0.057(10) 0.063(9) 0.023(8) 0.018(7) -0.002(7)
C100 0.113(12) 0.067(11) 0.042(8) 0.018(8) -0.030(8) -0.018(9)
C101 0.078(10) 0.062(11) 0.052(9) 0.023(8) 0.010(8) -0.001(8)
N1 0.160(14) 0.149(16) 0.057(9) 0.046(10) -0.034(9) -0.032(11)

loop_
_atom_type_symbol
_atom_type_description
_atom_type_scat_dispersion_real
_atom_type_scat_dispersion_imag
_atom_type_scat_source
C C 0.0033 0.0016 'International Tables Vol C Tables 4.2.6.8 and 6.1.1.4'
H H 0.0000 0.0000 'International Tables Vol C Tables 4.2.6.8 and 6.1.1.4'
S S 0.1246 0.1234 'International Tables Vol C Tables 4.2.6.8 and 6.1.1.4'
Cl Cl 0.1484 0.1585 'International Tables Vol C Tables 4.2.6.8 and 6.1.1.4'
Mo Mo -1.6832 0.6857 'International Tables Vol C Tables 4.2.6.8 and 6.1.1.4'
N N 0.0061 0.0033 'International Tables Vol C Tables 4.2.6.8 and 6.1.1.4'

loop_
_geom_angle_atom_site_label_1
_geom_angle_atom_site_label_2
_geom_angle_atom_site_label_3
_geom_angle
_geom_angle_site_symmetry_1
_geom_angle_site_symmetry_3
_geom_angle_publ_flag
S1 Mo1 S4 108.47(9) . . ?
S1 Mo1 S2 108.91(9) . . ?
S4 Mo1 S2 83.85(9) . . ?
S1 Mo1 Cl1 81.00(9) . . ?
S4 Mo1 Cl1 135.49(9) . . ?
S2 Mo1 Cl1 135.53(9) . . ?
S1 Mo1 S5 84.79(9) . . ?
S4 Mo1 S5 49.21(9) . . ?
S2 Mo1 S5 132.68(9) . . ?
Cl1 Mo1 S5 90.48(9) . . ?
S1 Mo1 Cl2 161.06(9) . . ?
S4 Mo1 Cl2 83.33(8) . . ?
S2 Mo1 Cl2 86.61(9) . . ?
Cl1 Mo1 Cl2 80.27(9) . . ?
S5 Mo1 Cl2 92.60(9) . . ?
S1 Mo1 S3 87.30(9) . . ?
S4 Mo1 S3 132.24(10) . . ?
S2 Mo1 S3 48.55(9) . . ?
Cl1 Mo1 S3 90.54(9) . . ?
S5 Mo1 S3 171.76(9) . . ?
Cl2 Mo1 S3 95.63(9) . . ?
S1 Mo1 Mo2 54.22(7) . . ?
S4 Mo1 Mo2 96.30(6) . . ?
S2 Mo1 Mo2 54.93(6) . . ?
Cl1 Mo1 Mo2 121.80(7) . . ?
S5 Mo1 Mo2 116.49(7) . . ?
Cl2 Mo1 Mo2 141.15(8) . . ?
S3 Mo1 Mo2 56.41(6) . . ?
S1 Mo1 Mo3 54.04(6) . . ?
S4 Mo1 Mo3 54.92(6) . . ?
S2 Mo1 Mo3 94.76(6) . . ?
Cl1 Mo1 Mo3 123.05(7) . . ?
S5 Mo1 Mo3 56.32(6) . . ?
Cl2 Mo1 Mo3 137.65(7) . . ?
S3 Mo1 Mo3 116.70(7) . . ?
Mo2 Mo1 Mo3 60.30(3) . . ?
S1 Mo2 S2 109.00(9) . . ?
S1 Mo2 S6 108.03(9) . . ?
S2 Mo2 S6 83.61(9) . . ?
S1 Mo2 Cl3 79.90(10) . . ?
S2 Mo2 Cl3 135.56(10) . . ?
S6 Mo2 Cl3 136.49(10) . . ?
S1 Mo2 S7 85.20(9) . . ?
S2 Mo2 S7 132.17(10) . . ?
S6 Mo2 S7 48.85(9) . . ?
Cl3 Mo2 S7 91.11(10) . . ?
S1 Mo2 Cl4 161.72(10) . . ?
S2 Mo2 Cl4 85.15(10) . . ?
S6 Mo2 Cl4 84.46(9) . . ?
Cl3 Mo2 Cl4 81.87(11) . . ?
S7 Mo2 Cl4 93.81(9) . . ?
S1 Mo2 S3 87.48(9) . . ?
S2 Mo2 S3 48.70(9) . . ?
S6 Mo2 S3 132.14(9) . . ?
Cl3 Mo2 S3 89.98(10) . . ?
S7 Mo2 S3 172.29(10) . . ?
Cl4 Mo2 S3 93.89(9) . . ?
S1 Mo2 Mo1 54.15(6) . . ?
S2 Mo2 Mo1 55.08(6) . . ?
S6 Mo2 Mo1 95.77(6) . . ?
Cl3 Mo2 Mo1 120.71(8) . . ?
S7 Mo2 Mo1 116.48(7) . . ?
Cl4 Mo2 Mo1 139.75(8) . . ?
S3 Mo2 Mo1 56.74(6) . . ?
S1 Mo2 Mo3 53.92(6) . . ?
S2 Mo2 Mo3 94.69(7) . . ?
S6 Mo2 Mo3 54.59(6) . . ?
Cl3 Mo2 Mo3 122.37(9) . . ?
S7 Mo2 Mo3 56.51(6) . . ?
Cl4 Mo2 Mo3 138.64(8) . . ?
S3 Mo2 Mo3 116.80(7) . . ?
Mo1 Mo2 Mo3 60.06(3) . . ?
S1 Mo3 S6 108.23(9) . . ?
S1 Mo3 S4 108.29(9) . . ?
S6 Mo3 S4 85.53(9) . . ?
S1 Mo3 Cl5 83.30(9) . . ?
S6 Mo3 Cl5 133.86(9) . . ?
S4 Mo3 Cl5 134.34(9) . . ?
S1 Mo3 S5 84.57(8) . . ?
S6 Mo3 S5 134.17(9) . . ?
S4 Mo3 S5 49.08(9) . . ?
Cl5 Mo3 S5 90.39(9) . . ?
S1 Mo3 S7 84.75(9) . . ?
S6 Mo3 S7 48.67(9) . . ?
S4 Mo3 S7 133.77(10) . . ?
Cl5 Mo3 S7 90.23(9) . . ?
S5 Mo3 S7 169.15(9) . . ?
S1 Mo3 Cl6 162.82(10) . . ?
S6 Mo3 Cl6 84.33(9) . . ?
S4 Mo3 Cl6 83.81(8) . . ?
Cl5 Mo3 Cl6 79.52(9) . . ?
S5 Mo3 Cl6 95.09(8) . . ?
S7 Mo3 Cl6 95.67(8) . . ?
S1 Mo3 Mo1 53.98(6) . . ?
S6 Mo3 Mo1 95.60(7) . . ?
S4 Mo3 Mo1 54.81(6) . . ?
Cl5 Mo3 Mo1 124.58(7) . . ?
S5 Mo3 Mo1 56.03(6) . . ?
S7 Mo3 Mo1 115.37(7) . . ?
Cl6 Mo3 Mo1 138.37(7) . . ?
S1 Mo3 Mo2 53.93(7) . . ?
S6 Mo3 Mo2 54.78(6) . . ?
S4 Mo3 Mo2 95.74(7) . . ?
Cl5 Mo3 Mo2 124.16(7) . . ?
S5 Mo3 Mo2 115.54(7) . . ?
S7 Mo3 Mo2 55.82(6) . . ?
Cl6 Mo3 Mo2 138.89(7) . . ?
Mo1 Mo3 Mo2 59.64(3) . . ?
Mo1 S1 Mo3 71.98(8) . . ?
Mo1 S1 Mo2 71.63(8) . . ?
Mo3 S1 Mo2 72.15(8) . . ?
S3 S2 Mo2 68.14(11) . . ?
S3 S2 Mo1 68.35(11) . . ?
Mo2 S2 Mo1 69.99(8) . . ?
S2 S3 Mo2 63.16(10) . . ?
S2 S3 Mo1 63.10(10) . . ?
Mo2 S3 Mo1 66.85(7) . . ?
S5 S4 Mo1 67.41(10) . . ?
S5 S4 Mo3 67.61(10) . . ?
Mo1 S4 Mo3 70.27(7) . . ?
S4 S5 Mo1 63.37(10) . . ?
S4 S5 Mo3 63.31(9) . . ?
Mo1 S5 Mo3 67.65(7) . . ?
S7 S6 Mo3 68.37(11) . . ?
S7 S6 Mo2 67.61(11) . . ?
Mo3 S6 Mo2 70.63(7) . . ?
S6 S7 Mo2 63.54(10) . . ?
S6 S7 Mo3 62.96(9) . . ?
Mo2 S7 Mo3 67.67(6) . . ?
C10 S10 C11 97.1(5) . . ?
C10 S11 C12 96.0(5) . . ?
C11 S12 C13 96.3(5) . . ?
C12 S13 C14 102.9(5) . . ?
C10 C10 S10 122.9(10) 2_666 . ?
C10 C10 S11 121.9(10) 2_666 . ?
S10 C10 S11 115.3(5) . . ?
C12 C11 S10 115.8(7) . . ?
C12 C11 S12 126.2(8) . . ?
S10 C11 S12 118.1(6) . . ?
C11 C12 S11 115.9(8) . . ?
C11 C12 S13 127.2(8) . . ?
S11 C12 S13 116.9(5) . . ?
C14 C13 S12 110.9(8) . . ?
C13 C14 S13 117.5(8) . . ?
C22 S20 C20 96.1(5) . . ?
C20 S21 C21 96.9(4) . . ?
C22 S22 C24 98.5(5) . . ?
C21 S23 C23 102.4(5) . . ?
C20 C20 S21 125.3(9) 2_777 . ?
C20 C20 S20 119.2(10) 2_777 . ?
S21 C20 S20 115.6(5) . . ?
C22 C21 S21 115.0(7) . . ?
C22 C21 S23 127.5(7) . . ?
S21 C21 S23 117.5(5) . . ?
C21 C22 S20 116.3(7) . . ?
C21 C22 S22 125.3(8) . . ?
S20 C22 S22 118.1(6) . . ?
C24 C23 S23 118.9(8) . . ?
C23 C24 S22 113.8(10) . . ?
N1 C101 C100 178.0(17) . . ?

loop_
_geom_bond_atom_site_label_1
_geom_bond_atom_site_label_2
_geom_bond_distance
_geom_bond_site_symmetry_2
_geom_bond_publ_flag
Mo1 S1 2.350(3) . ?
Mo1 S4 2.399(2) . ?
Mo1 S2 2.401(3) . ?
Mo1 Cl1 2.444(3) . ?
Mo1 S5 2.478(3) . ?
Mo1 Cl2 2.489(2) . ?
Mo1 S3 2.502(3) . ?
Mo1 Mo2 2.7517(11) . ?
Mo1 Mo3 2.7634(11) . ?
Mo2 S1 2.352(3) . ?
Mo2 S2 2.397(3) . ?
Mo2 S6 2.399(3) . ?
Mo2 Cl3 2.443(3) . ?
Mo2 S7 2.478(3) . ?
Mo2 Cl4 2.485(3) . ?
Mo2 S3 2.493(3) . ?
Mo2 Mo3 2.7702(12) . ?
Mo3 S1 2.352(3) . ?
Mo3 S6 2.393(3) . ?
Mo3 S4 2.403(3) . ?
Mo3 Cl5 2.433(3) . ?
Mo3 S5 2.486(2) . ?
Mo3 S7 2.498(3) . ?
Mo3 Cl6 2.561(3) . ?
S2 S3 2.018(4) . ?
S4 S5 2.032(4) . ?
S6 S7 2.018(4) . ?
S10 C10 1.682(9) . ?
S10 C11 1.710(11) . ?
S11 C10 1.697(10) . ?
S11 C12 1.731(10) . ?
S12 C11 1.720(10) . ?
S12 C13 1.799(11) . ?
S13 C12 1.745(10) . ?
S13 C14 1.810(10) . ?
C10 C10 1.417(18) 2_666 ?
C11 C12 1.355(13) . ?
C13 C14 1.496(15) . ?
S20 C22 1.698(10) . ?
S20 C20 1.713(9) . ?
S21 C20 1.666(10) . ?
S21 C21 1.720(8) . ?
S22 C22 1.743(9) . ?
S22 C24 1.761(13) . ?
S23 C21 1.735(9) . ?
S23 C23 1.799(10) . ?
C20 C20 1.452(17) 2_777 ?
C21 C22 1.378(12) . ?
C23 C24 1.443(15) . ?
C100 C101 1.398(17) . ?
C101 N1 1.168(16) . ?
